data_4119188
loop_
_publ_author_name
'De-Xian Wang'
'Mei-Xiang Wang'

_publ_section_title
;
 Anion-\p Interactions: Generality, Binding Strength, and Structure
;
_journal_name_full 'Journal of the American Chemical Society'
_journal_page_first 892
_journal_page_last 897
_journal_paper_doi 10.1021/ja310834w
_journal_volume 135
_journal_year 2013
_chemical_formula_moiety 'C18 H8 Cl2 N6 O4, C8 H20 N, C N S'
_chemical_formula_sum 'C27 H28 Cl2 N8 O4 S'
_chemical_formula_weight 631.53
_chemical_name_systematic
; 
 ? 
;
_space_group_IT_number 14
_symmetry_cell_setting monoclinic
_symmetry_space_group_name_Hall '-P 2ybc'
_symmetry_space_group_name_H-M 'P 1 21/c 1'
_atom_sites_solution_hydrogens geom
_atom_sites_solution_primary direct
_atom_sites_solution_secondary difmap
_audit_creation_method SHELXL-97
_cell_angle_alpha 90.00
_cell_angle_beta 90.85(3)
_cell_angle_gamma 90.00
_cell_formula_units_Z 4
_cell_length_a 10.804(3)
_cell_length_b 12.288(3)
_cell_length_c 22.243(5)
_cell_measurement_reflns_used 9796
_cell_measurement_temperature 173(2)
_cell_measurement_theta_max 27.49
_cell_measurement_theta_min 1.66
_cell_volume 2952.6(13)
_computing_cell_refinement 'CrystalClear (Rigaku Inc., 2007)'
_computing_data_collection 'CrystalClear (Rigaku Inc., 2007)'
_computing_data_reduction 'CrystalClear (Rigaku Inc., 2007)'
_computing_molecular_graphics 'XP in Siemens SHELXTL (Sheldrick, 1994)'
_computing_publication_material 'SHELX97 (Sheldrick, 1997)'
_computing_structure_refinement 'SHELXL-97 (Sheldrick, 1997)'
_computing_structure_solution 'SHELXS-97 (Sheldrick, 1990)'
_diffrn_ambient_temperature 173(2)
_diffrn_measured_fraction_theta_full 0.997
_diffrn_measured_fraction_theta_max 0.997
_diffrn_measurement_device_type 'Saturn724+ CCD'
_diffrn_measurement_method '\w scans at fixed \c = 45\%'
_diffrn_radiation_monochromator graphite
_diffrn_radiation_source 'sealed tube'
_diffrn_radiation_type MoK\a
_diffrn_radiation_wavelength 0.71073
_diffrn_reflns_av_R_equivalents 0.0515
_diffrn_reflns_av_sigmaI/netI 0.0403
_diffrn_reflns_limit_h_max 14
_diffrn_reflns_limit_h_min -13
_diffrn_reflns_limit_k_max 12
_diffrn_reflns_limit_k_min -15
_diffrn_reflns_limit_l_max 28
_diffrn_reflns_limit_l_min -28
_diffrn_reflns_number 25626
_diffrn_reflns_theta_full 27.49
_diffrn_reflns_theta_max 27.49
_diffrn_reflns_theta_min 1.83
_exptl_absorpt_coefficient_mu 0.339
_exptl_absorpt_correction_T_max 0.9509
_exptl_absorpt_correction_T_min 0.8624
_exptl_absorpt_correction_type multi-scan
_exptl_absorpt_process_details 'CrystalClear (Rigaku Inc., 2007)'
_exptl_crystal_colour colorless
_exptl_crystal_density_diffrn 1.421
_exptl_crystal_description plate
_exptl_crystal_F_000 1312
_exptl_crystal_size_max 0.45
_exptl_crystal_size_mid 0.26
_exptl_crystal_size_min 0.15
_refine_diff_density_max 0.480
_refine_diff_density_min -0.307
_refine_diff_density_rms 0.082
_refine_ls_extinction_method none
_refine_ls_goodness_of_fit_ref 1.281
_refine_ls_hydrogen_treatment constr
_refine_ls_matrix_type full
_refine_ls_number_parameters 383
_refine_ls_number_reflns 6743
_refine_ls_number_restraints 0
_refine_ls_restrained_S_all 1.281
_refine_ls_R_factor_all 0.0798
_refine_ls_R_factor_gt 0.0728
_refine_ls_shift/su_max 0.000
_refine_ls_shift/su_mean 0.000
_refine_ls_structure_factor_coef Fsqd
_refine_ls_weighting_details 'calc w=1/[\s^2^(Fo^2^)+(0.0555P)^2^+3.2841P] where P=(Fo^2^+2Fc^2^)/3'
_refine_ls_weighting_scheme calc
_refine_ls_wR_factor_gt 0.1705
_refine_ls_wR_factor_ref 0.1805
_reflns_number_gt 6296
_reflns_number_total 6743
_reflns_threshold_expression >2sigma(I)
_cod_data_source_file ja310834w_si_004.cif
_cod_data_source_block sa1357
_cod_original_cell_volume 2952.6(12)
_cod_database_code 4119188

loop_
_symmetry_equiv_pos_as_xyz
'x, y, z'
'-x, y+1/2, -z+1/2'
'-x, -y, -z'
'x, -y-1/2, z-1/2'

loop_
_atom_site_label
_atom_site_type_symbol
_atom_site_fract_x
_atom_site_fract_y
_atom_site_fract_z
_atom_site_U_iso_or_equiv
_atom_site_adp_type
_atom_site_occupancy
_atom_site_symmetry_multiplicity
_atom_site_calc_flag
_atom_site_refinement_flags
Cl1 Cl 1.09210(8) 0.62570(7) 0.33782(4) 0.0375(2) Uani 1 1 d .
Cl2 Cl 0.36633(8) -0.10107(7) 0.34012(4) 0.0398(2) Uani 1 1 d .
S1 S 0.18573(10) 0.81217(10) 0.20979(5) 0.0567(3) Uani 1 1 d .
O1 O 0.75414(19) -0.01531(17) 0.44030(10) 0.0301(5) Uani 1 1 d .
O2 O 1.05033(19) 0.27684(17) 0.43635(11) 0.0334(5) Uani 1 1 d .
O3 O 0.73300(19) 0.52282(17) 0.45078(10) 0.0326(5) Uani 1 1 d .
O4 O 0.4369(2) 0.23096(18) 0.45057(11) 0.0348(5) Uani 1 1 d .
N1 N 0.4062(2) 0.0729(2) 0.40235(12) 0.0309(6) Uani 1 1 d .
N2 N 0.5730(2) -0.0533(2) 0.39500(11) 0.0302(6) Uani 1 1 d .
N3 N 0.6000(2) 0.1111(2) 0.45050(11) 0.0275(5) Uani 1 1 d .
N4 N 1.0671(2) 0.4403(2) 0.39199(11) 0.0290(5) Uani 1 1 d .
N5 N 0.9023(2) 0.5678(2) 0.39962(12) 0.0305(6) Uani 1 1 d .
N6 N 0.8887(2) 0.3958(2) 0.44872(12) 0.0282(5) Uani 1 1 d .
N7 N 0.2559(2) 0.2842(2) 0.25137(10) 0.0257(5) Uani 1 1 d .
N8 N 0.3865(4) 0.6734(4) 0.19273(19) 0.0679(11) Uani 1 1 d .
C1 C 0.4846(3) 0.1351(2) 0.43414(14) 0.0283(6) Uani 1 1 d .
C2 C 0.4588(3) -0.0188(3) 0.38449(14) 0.0302(6) Uani 1 1 d .
C3 C 0.6382(3) 0.0171(2) 0.42858(13) 0.0264(6) Uani 1 1 d .
C4 C 0.8329(3) 0.0596(2) 0.47112(13) 0.0259(6) Uani 1 1 d .
C5 C 0.8484(3) 0.0473(2) 0.53199(14) 0.0284(6) Uani 1 1 d .
H5 H 0.8037 -0.0066 0.5532 0.034 Uiso 1 1 calc R
C6 C 0.9315(3) 0.1161(3) 0.56203(15) 0.0349(7) Uani 1 1 d .
H6 H 0.9423 0.1101 0.6044 0.042 Uiso 1 1 calc R
C7 C 0.9984(3) 0.1931(3) 0.53067(15) 0.0324(7) Uani 1 1 d .
H7 H 1.0563 0.2391 0.5507 0.039 Uiso 1 1 calc R
C8 C 0.9783(3) 0.2010(2) 0.46924(14) 0.0283(6) Uani 1 1 d .
C9 C 0.8960(3) 0.1362(2) 0.43816(14) 0.0298(6) Uani 1 1 d .
H9 H 0.8832 0.1438 0.3960 0.036 Uiso 1 1 calc R
C10 C 0.9985(3) 0.3741(2) 0.42583(14) 0.0274(6) Uani 1 1 d .
C11 C 1.0118(3) 0.5348(2) 0.38182(14) 0.0287(6) Uani 1 1 d .
C12 C 0.8455(3) 0.4928(2) 0.43304(13) 0.0268(6) Uani 1 1 d .
C13 C 0.6626(3) 0.4448(2) 0.48249(14) 0.0276(6) Uani 1 1 d .
C14 C 0.6653(3) 0.4477(3) 0.54421(14) 0.0313(7) Uani 1 1 d .
H14 H 0.7165 0.4982 0.5652 0.038 Uiso 1 1 calc R
C15 C 0.5916(3) 0.3749(3) 0.57510(15) 0.0355(7) Uani 1 1 d .
H15 H 0.5930 0.3745 0.6178 0.043 Uiso 1 1 calc R
C16 C 0.5158(3) 0.3027(3) 0.54402(15) 0.0325(7) Uani 1 1 d .
H16 H 0.4636 0.2540 0.5651 0.039 Uiso 1 1 calc R
C17 C 0.5173(3) 0.3026(2) 0.48247(14) 0.0288(6) Uani 1 1 d .
C18 C 0.5905(3) 0.3724(3) 0.45001(14) 0.0301(6) Uani 1 1 d .
H18 H 0.5913 0.3707 0.4073 0.036 Uiso 1 1 calc R
C19 C 0.3749(3) 0.3489(3) 0.25726(14) 0.0320(7) Uani 1 1 d .
H19A H 0.4450 0.2973 0.2606 0.038 Uiso 1 1 calc R
H19B H 0.3859 0.3916 0.2199 0.038 Uiso 1 1 calc R
C20 C 0.3811(4) 0.4259(3) 0.31016(17) 0.0445(9) Uani 1 1 d .
H20A H 0.4613 0.4633 0.3107 0.067 Uiso 1 1 calc R
H20C H 0.3718 0.3846 0.3475 0.067 Uiso 1 1 calc R
H20B H 0.3144 0.4796 0.3065 0.067 Uiso 1 1 calc R
C21 C 0.1439(3) 0.3581(3) 0.24835(14) 0.0313(7) Uani 1 1 d .
H21B H 0.1347 0.3939 0.2879 0.038 Uiso 1 1 calc R
H21A H 0.0694 0.3128 0.2412 0.038 Uiso 1 1 calc R
C22 C 0.1483(3) 0.4456(3) 0.20016(17) 0.0428(8) Uani 1 1 d .
H22B H 0.1568 0.4113 0.1607 0.064 Uiso 1 1 calc R
H22C H 0.2192 0.4935 0.2080 0.064 Uiso 1 1 calc R
H22A H 0.0717 0.4883 0.2008 0.064 Uiso 1 1 calc R
C23 C 0.2614(3) 0.2186(3) 0.19366(14) 0.0339(7) Uani 1 1 d .
H23A H 0.1785 0.1873 0.1853 0.041 Uiso 1 1 calc R
H23B H 0.2810 0.2685 0.1602 0.041 Uiso 1 1 calc R
C24 C 0.3552(4) 0.1274(3) 0.19456(17) 0.0451(9) Uani 1 1 d .
H24B H 0.3591 0.0944 0.1545 0.068 Uiso 1 1 calc R
H24A H 0.3305 0.0722 0.2238 0.068 Uiso 1 1 calc R
H24C H 0.4367 0.1565 0.2059 0.068 Uiso 1 1 calc R
C25 C 0.2451(3) 0.2112(3) 0.30595(14) 0.0345(7) Uani 1 1 d .
H25A H 0.2364 0.2576 0.3420 0.041 Uiso 1 1 calc R
H25B H 0.3229 0.1694 0.3107 0.041 Uiso 1 1 calc R
C26 C 0.1374(3) 0.1315(3) 0.30358(17) 0.0433(8) Uani 1 1 d .
H26A H 0.1468 0.0827 0.2691 0.065 Uiso 1 1 calc R
H26B H 0.0595 0.1718 0.2993 0.065 Uiso 1 1 calc R
H26C H 0.1365 0.0887 0.3407 0.065 Uiso 1 1 calc R
C27 C 0.3059(4) 0.7281(4) 0.20040(16) 0.0465(9) Uani 1 1 d .

loop_
_atom_site_aniso_label
_atom_site_aniso_U_11
_atom_site_aniso_U_22
_atom_site_aniso_U_33
_atom_site_aniso_U_23
_atom_site_aniso_U_13
_atom_site_aniso_U_12
Cl1 0.0376(4) 0.0338(4) 0.0412(4) 0.0089(3) 0.0078(3) -0.0036(3)
Cl2 0.0351(4) 0.0428(5) 0.0413(4) -0.0127(4) -0.0035(3) -0.0075(3)
S1 0.0514(6) 0.0629(7) 0.0557(6) -0.0095(5) -0.0032(5) 0.0010(5)
O1 0.0275(10) 0.0247(10) 0.0380(12) -0.0041(9) -0.0047(9) 0.0024(8)
O2 0.0280(11) 0.0241(11) 0.0485(13) 0.0054(10) 0.0069(10) 0.0037(9)
O3 0.0292(11) 0.0259(11) 0.0431(13) 0.0071(9) 0.0074(9) 0.0049(9)
O4 0.0291(11) 0.0276(11) 0.0473(13) -0.0068(10) -0.0062(10) 0.0042(9)
N1 0.0283(13) 0.0323(14) 0.0320(13) -0.0011(11) -0.0029(11) -0.0016(11)
N2 0.0313(13) 0.0294(13) 0.0299(13) -0.0027(11) 0.0013(11) -0.0027(11)
N3 0.0279(12) 0.0241(12) 0.0304(13) -0.0006(10) -0.0021(10) 0.0011(10)
N4 0.0294(13) 0.0278(13) 0.0299(13) -0.0002(11) 0.0031(10) -0.0003(10)
N5 0.0317(13) 0.0265(13) 0.0331(13) 0.0030(11) 0.0003(11) -0.0002(11)
N6 0.0263(12) 0.0246(12) 0.0338(13) 0.0026(10) 0.0025(10) 0.0040(10)
N7 0.0260(12) 0.0275(12) 0.0235(12) -0.0017(10) -0.0010(10) -0.0011(10)
N8 0.058(2) 0.078(3) 0.068(3) -0.019(2) -0.009(2) -0.004(2)
C1 0.0267(14) 0.0283(15) 0.0298(15) 0.0010(12) -0.0012(12) -0.0001(12)
C2 0.0310(15) 0.0324(16) 0.0271(15) -0.0002(12) -0.0001(12) -0.0062(13)
C3 0.0272(14) 0.0272(14) 0.0248(14) 0.0018(11) 0.0006(11) 0.0004(12)
C4 0.0253(13) 0.0213(13) 0.0311(15) -0.0049(12) -0.0016(12) 0.0038(11)
C5 0.0267(14) 0.0269(14) 0.0315(15) 0.0042(12) 0.0011(12) 0.0034(12)
C6 0.0383(17) 0.0378(18) 0.0283(15) 0.0016(13) -0.0057(13) 0.0051(14)
C7 0.0301(15) 0.0274(15) 0.0394(17) -0.0017(13) -0.0064(13) 0.0002(12)
C8 0.0253(14) 0.0209(13) 0.0388(16) 0.0038(12) 0.0034(12) 0.0041(11)
C9 0.0304(15) 0.0290(15) 0.0301(15) 0.0022(12) 0.0008(12) 0.0083(12)
C10 0.0259(14) 0.0246(14) 0.0317(15) 0.0014(12) -0.0020(12) 0.0011(11)
C11 0.0305(15) 0.0273(14) 0.0284(15) 0.0018(12) 0.0004(12) -0.0033(12)
C12 0.0265(14) 0.0260(14) 0.0280(14) 0.0008(12) 0.0003(12) 0.0020(11)
C13 0.0240(13) 0.0234(14) 0.0357(16) 0.0041(12) 0.0047(12) 0.0060(11)
C14 0.0300(15) 0.0278(15) 0.0361(16) -0.0061(13) 0.0023(13) 0.0006(12)
C15 0.0404(17) 0.0361(17) 0.0303(16) -0.0039(14) 0.0071(14) 0.0001(14)
C16 0.0308(15) 0.0291(15) 0.0379(17) 0.0011(13) 0.0065(13) -0.0004(13)
C17 0.0231(13) 0.0246(14) 0.0386(16) -0.0034(12) -0.0035(12) 0.0059(11)
C18 0.0311(15) 0.0313(15) 0.0278(15) 0.0016(12) -0.0002(12) 0.0069(12)
C19 0.0270(15) 0.0367(17) 0.0323(16) -0.0002(13) -0.0016(12) -0.0063(13)
C20 0.046(2) 0.0405(19) 0.047(2) -0.0117(16) -0.0068(16) -0.0076(16)
C21 0.0286(15) 0.0362(16) 0.0293(15) 0.0003(13) 0.0022(12) 0.0048(13)
C22 0.0448(19) 0.0411(19) 0.0424(19) 0.0085(16) -0.0036(16) 0.0071(16)
C23 0.0343(16) 0.0392(18) 0.0281(15) -0.0105(13) -0.0008(13) -0.0001(14)
C24 0.045(2) 0.047(2) 0.043(2) -0.0158(17) 0.0014(16) 0.0079(17)
C25 0.0375(17) 0.0359(17) 0.0301(16) 0.0068(13) -0.0016(13) -0.0007(14)
C26 0.0419(19) 0.0419(19) 0.046(2) 0.0114(16) 0.0035(16) -0.0065(16)
C27 0.043(2) 0.060(2) 0.0367(19) -0.0180(18) 0.0059(16) -0.0231(19)

loop_
_atom_type_symbol
_atom_type_description
_atom_type_scat_dispersion_real
_atom_type_scat_dispersion_imag
_atom_type_scat_source
C C 0.0033 0.0016 'International Tables Vol C Tables 4.2.6.8 and 6.1.1.4'
H H 0.0000 0.0000 'International Tables Vol C Tables 4.2.6.8 and 6.1.1.4'
N N 0.0061 0.0033 'International Tables Vol C Tables 4.2.6.8 and 6.1.1.4'
O O 0.0106 0.0060 'International Tables Vol C Tables 4.2.6.8 and 6.1.1.4'
S S 0.1246 0.1234 'International Tables Vol C Tables 4.2.6.8 and 6.1.1.4'
Cl Cl 0.1484 0.1585 'International Tables Vol C Tables 4.2.6.8 and 6.1.1.4'

loop_
_geom_angle_atom_site_label_1
_geom_angle_atom_site_label_2
_geom_angle_atom_site_label_3
_geom_angle
C3 O1 C4 117.0(2)
C10 O2 C8 116.3(2)
C12 O3 C13 117.2(2)
C1 O4 C17 116.6(2)
C2 N1 C1 112.0(3)
C2 N2 C3 112.0(3)
C3 N3 C1 112.9(3)
C11 N4 C10 112.1(3)
C11 N5 C12 112.1(3)
C10 N6 C12 113.2(3)
C21 N7 C25 108.6(2)
C21 N7 C19 111.5(2)
C25 N7 C19 108.5(2)
C21 N7 C23 108.8(2)
C25 N7 C23 111.6(2)
C19 N7 C23 107.9(2)
N3 C1 N1 127.1(3)
N3 C1 O4 119.0(3)
N1 C1 O4 113.9(3)
N2 C2 N1 128.5(3)
N2 C2 Cl2 116.4(2)
N1 C2 Cl2 115.1(2)
N3 C3 N2 127.4(3)
N3 C3 O1 119.0(3)
N2 C3 O1 113.6(3)
C5 C4 C9 123.1(3)
C5 C4 O1 117.9(3)
C9 C4 O1 118.8(3)
C4 C5 C6 118.3(3)
C4 C5 H5 120.8
C6 C5 H5 120.8
C7 C6 C5 120.6(3)
C7 C6 H6 119.7
C5 C6 H6 119.7
C8 C7 C6 118.1(3)
C8 C7 H7 121.0
C6 C7 H7 121.0
C9 C8 C7 123.2(3)
C9 C8 O2 118.4(3)
C7 C8 O2 118.4(3)
C8 C9 C4 116.7(3)
C8 C9 H9 121.6
C4 C9 H9 121.6
N6 C10 N4 126.9(3)
N6 C10 O2 119.1(3)
N4 C10 O2 114.0(3)
N5 C11 N4 128.6(3)
N5 C11 Cl1 115.6(2)
N4 C11 Cl1 115.8(2)
N6 C12 O3 119.3(3)
N6 C12 N5 127.1(3)
O3 C12 N5 113.6(3)
C14 C13 C18 122.9(3)
C14 C13 O3 118.5(3)
C18 C13 O3 118.6(3)
C13 C14 C15 118.4(3)
C13 C14 H14 120.8
C15 C14 H14 120.8
C16 C15 C14 120.4(3)
C16 C15 H15 119.8
C14 C15 H15 119.8
C17 C16 C15 118.9(3)
C17 C16 H16 120.5
C15 C16 H16 120.5
C16 C17 C18 122.6(3)
C16 C17 O4 119.0(3)
C18 C17 O4 118.4(3)
C17 C18 C13 116.8(3)
C17 C18 H18 121.6
C13 C18 H18 121.6
C20 C19 N7 115.1(3)
C20 C19 H19A 108.5
N7 C19 H19A 108.5
C20 C19 H19B 108.5
N7 C19 H19B 108.5
H19A C19 H19B 107.5
C19 C20 H20A 109.5
C19 C20 H20C 109.5
H20A C20 H20C 109.5
C19 C20 H20B 109.5
H20A C20 H20B 109.5
H20C C20 H20B 109.5
N7 C21 C22 115.0(3)
N7 C21 H21B 108.5
C22 C21 H21B 108.5
N7 C21 H21A 108.5
C22 C21 H21A 108.5
H21B C21 H21A 107.5
C21 C22 H22B 109.5
C21 C22 H22C 109.5
H22B C22 H22C 109.5
C21 C22 H22A 109.5
H22B C22 H22A 109.5
H22C C22 H22A 109.5
C24 C23 N7 114.7(3)
C24 C23 H23A 108.6
N7 C23 H23A 108.6
C24 C23 H23B 108.6
N7 C23 H23B 108.6
H23A C23 H23B 107.6
C23 C24 H24B 109.5
C23 C24 H24A 109.5
H24B C24 H24A 109.5
C23 C24 H24C 109.5
H24B C24 H24C 109.5
H24A C24 H24C 109.5
N7 C25 C26 114.9(3)
N7 C25 H25A 108.5
C26 C25 H25A 108.5
N7 C25 H25B 108.5
C26 C25 H25B 108.5
H25A C25 H25B 107.5
C25 C26 H26A 109.5
C25 C26 H26B 109.5
H26A C26 H26B 109.5
C25 C26 H26C 109.5
H26A C26 H26C 109.5
H26B C26 H26C 109.5
N8 C27 S1 178.1(4)

loop_
_geom_bond_atom_site_label_1
_geom_bond_atom_site_label_2
_geom_bond_distance
Cl1 C11 1.727(3)
Cl2 C2 1.722(3)
S1 C27 1.675(5)
O1 C3 1.337(3)
O1 C4 1.422(3)
O2 C10 1.339(3)
O2 C8 1.423(4)
O3 C12 1.336(4)
O3 C13 1.418(4)
O4 C1 1.339(4)
O4 C17 1.419(4)
N1 C2 1.325(4)
N1 C1 1.335(4)
N2 C2 1.322(4)
N2 C3 1.336(4)
N3 C3 1.322(4)
N3 C1 1.328(4)
N4 C11 1.324(4)
N4 C10 1.339(4)
N5 C11 1.317(4)
N5 C12 1.339(4)
N6 C10 1.324(4)
N6 C12 1.325(4)
N7 C21 1.514(4)
N7 C25 1.515(4)
N7 C19 1.515(4)
N7 C23 1.518(4)
N8 C27 1.115(5)
C4 C5 1.370(4)
C4 C9 1.380(4)
C5 C6 1.397(4)
C5 H5 0.9500
C6 C7 1.384(5)
C6 H6 0.9500
C7 C8 1.384(4)
C7 H7 0.9500
C8 C9 1.372(4)
C9 H9 0.9500
C13 C14 1.373(4)
C13 C18 1.380(4)
C14 C15 1.387(5)
C14 H14 0.9500
C15 C16 1.385(5)
C15 H15 0.9500
C16 C17 1.370(4)
C16 H16 0.9500
C17 C18 1.378(4)
C18 H18 0.9500
C19 C20 1.510(5)
C19 H19A 0.9900
C19 H19B 0.9900
C20 H20A 0.9800
C20 H20C 0.9800
C20 H20B 0.9800
C21 C22 1.519(5)
C21 H21B 0.9900
C21 H21A 0.9900
C22 H22B 0.9800
C22 H22C 0.9800
C22 H22A 0.9800
C23 C24 1.510(5)
C23 H23A 0.9900
C23 H23B 0.9900
C24 H24B 0.9800
C24 H24A 0.9800
C24 H24C 0.9800
C25 C26 1.521(5)
C25 H25A 0.9900
C25 H25B 0.9900
C26 H26A 0.9800
C26 H26B 0.9800
C26 H26C 0.9800

loop_
_geom_torsion_atom_site_label_1
_geom_torsion_atom_site_label_2
_geom_torsion_atom_site_label_3
_geom_torsion_atom_site_label_4
_geom_torsion
C3 N3 C1 N1 4.1(5)
C3 N3 C1 O4 -176.3(3)
C2 N1 C1 N3 -3.5(5)
C2 N1 C1 O4 176.9(3)
C17 O4 C1 N3 2.8(4)
C17 O4 C1 N1 -177.6(3)
C3 N2 C2 N1 0.5(5)
C3 N2 C2 Cl2 178.5(2)
C1 N1 C2 N2 1.0(5)
C1 N1 C2 Cl2 -177.1(2)
C1 N3 C3 N2 -2.2(4)
C1 N3 C3 O1 178.1(3)
C2 N2 C3 N3 0.2(4)
C2 N2 C3 O1 179.8(3)
C4 O1 C3 N3 -5.9(4)
C4 O1 C3 N2 174.4(2)
C3 O1 C4 C5 98.3(3)
C3 O1 C4 C9 -85.9(3)
C9 C4 C5 C6 0.4(4)
O1 C4 C5 C6 176.0(3)
C4 C5 C6 C7 -1.4(5)
C5 C6 C7 C8 1.3(5)
C6 C7 C8 C9 -0.2(5)
C6 C7 C8 O2 -177.5(3)
C10 O2 C8 C9 86.5(3)
C10 O2 C8 C7 -96.1(3)
C7 C8 C9 C4 -0.7(4)
O2 C8 C9 C4 176.5(2)
C5 C4 C9 C8 0.7(4)
O1 C4 C9 C8 -175.0(2)
C12 N6 C10 N4 2.6(5)
C12 N6 C10 O2 -177.4(3)
C11 N4 C10 N6 -1.1(4)
C11 N4 C10 O2 179.0(3)
C8 O2 C10 N6 3.5(4)
C8 O2 C10 N4 -176.6(3)
C12 N5 C11 N4 1.3(5)
C12 N5 C11 Cl1 179.5(2)
C10 N4 C11 N5 -1.1(5)
C10 N4 C11 Cl1 -179.3(2)
C10 N6 C12 O3 176.9(3)
C10 N6 C12 N5 -2.4(5)
C13 O3 C12 N6 -4.1(4)
C13 O3 C12 N5 175.3(3)
C11 N5 C12 N6 0.6(5)
C11 N5 C12 O3 -178.7(3)
C12 O3 C13 C14 95.7(3)
C12 O3 C13 C18 -86.9(3)
C18 C13 C14 C15 -0.5(5)
O3 C13 C14 C15 176.8(3)
C13 C14 C15 C16 -1.1(5)
C14 C15 C16 C17 1.6(5)
C15 C16 C17 C18 -0.7(5)
C15 C16 C17 O4 -178.1(3)
C1 O4 C17 C16 -94.9(3)
C1 O4 C17 C18 87.5(3)
C16 C17 C18 C13 -0.8(4)
O4 C17 C18 C13 176.7(2)
C14 C13 C18 C17 1.4(4)
O3 C13 C18 C17 -175.9(2)
C21 N7 C19 C20 56.2(3)
C25 N7 C19 C20 -63.4(4)
C23 N7 C19 C20 175.6(3)
C25 N7 C21 C22 173.1(3)
C19 N7 C21 C22 53.6(3)
C23 N7 C21 C22 -65.3(3)
C21 N7 C23 C24 -169.8(3)
C25 N7 C23 C24 -50.0(4)
C19 N7 C23 C24 69.1(3)
C21 N7 C25 C26 65.2(3)
C19 N7 C25 C26 -173.5(3)
C23 N7 C25 C26 -54.7(4)
